data_7009686
loop_
_publ_author_name
'Chi, Yun'
'Lan, Jing-Wen'
'Ching, Wei-Li'
'Peng, Shie-Ming'
'Lee, Gene-Hsiang'

_publ_section_title
;
 Syntheses and characterization of mixed acetylacetonate--catecholate
 complexes of zirconium, [Zr3(acac)4(cat)4(MeOH)2], [Zr(acac)2(DBcat)]2
 (H2DBcat&#x2005;=&#x2005;3,5-di-tert-butylcatechol) and
 [Zr4(\m4-O)(acac)4(DBcat)3(OMe)4(MeOH)]
;
_journal_issue 17
_journal_name_full 'Journal of the Chemical Society, Dalton Transactions'
_journal_page_first 2923
_journal_paper_doi 10.1039/b002705g
_journal_year 2000
_chemical_formula_sum 'C50.5 H65 Cl5 O20 Zr3'
_chemical_formula_weight 1442.94
_chemical_name_systematic
;
 ?
;
_space_group_IT_number 2
_symmetry_cell_setting triclinic
_symmetry_space_group_name_Hall '-P 1'
_symmetry_space_group_name_H-M 'P -1'
_atom_sites_solution_hydrogens geom
_atom_sites_solution_primary direct
_atom_sites_solution_secondary difmap
_audit_creation_method SHELXL
_cell_angle_alpha 87.015(1)
_cell_angle_beta 87.615(1)
_cell_angle_gamma 67.292(1)
_cell_formula_units_Z 2
_cell_length_a 13.9458(2)
_cell_length_b 14.1348(3)
_cell_length_c 17.1990(3)
_cell_measurement_reflns_used 6640
_cell_measurement_temperature 295(2)
_cell_volume 3122.39(10)
_computing_cell_refinement 'Siemens SAINT'
_computing_data_collection 'Siemens SMART'
_computing_data_reduction 'Siemens SAINT'
_computing_molecular_graphics 'Siemens SHELXTL'
_computing_publication_material 'Siemens SHELXTL'
_computing_structure_refinement 'SHELXL-93 (Sheldrick, 1993)'
_computing_structure_solution 'SHELXS-86 (Sheldrick, 1990)'
_diffrn_ambient_temperature 295(2)
_diffrn_measurement_device 'Siemens SMART CCD'
_diffrn_measurement_method '\w scans'
_diffrn_radiation_monochromator graphite
_diffrn_radiation_source 'fine-focus sealed tube'
_diffrn_radiation_type MoK\a
_diffrn_radiation_wavelength 0.71073
_diffrn_reflns_av_R_equivalents 0.0373
_diffrn_reflns_av_sigmaI/netI 0.0429
_diffrn_reflns_limit_h_max 17
_diffrn_reflns_limit_h_min -17
_diffrn_reflns_limit_k_max 17
_diffrn_reflns_limit_k_min -17
_diffrn_reflns_limit_l_max 21
_diffrn_reflns_limit_l_min -21
_diffrn_reflns_number 37666
_diffrn_reflns_theta_max 26.37
_diffrn_reflns_theta_min 1.19
_diffrn_standards_decay_% 15
_exptl_absorpt_coefficient_mu 0.773
_exptl_absorpt_correction_T_max 0.8313
_exptl_absorpt_correction_T_min 0.7170
_exptl_absorpt_correction_type sadabs
_exptl_crystal_colour colourless
_exptl_crystal_density_diffrn 1.535
_exptl_crystal_density_meas ?
_exptl_crystal_description block
_exptl_crystal_F_000 1466
_exptl_crystal_size_max 0.40
_exptl_crystal_size_mid 0.40
_exptl_crystal_size_min 0.35
_refine_diff_density_max 0.501
_refine_diff_density_min -0.810
_refine_diff_density_rms 0.088
_refine_ls_extinction_coef 0.0012(2)
_refine_ls_extinction_expression Fc^*^=kFc[1+0.001xFc^2^\l^3^/sin(2\q)]^-1/4^
_refine_ls_extinction_method SHELXL
_refine_ls_goodness_of_fit_all 1.044
_refine_ls_goodness_of_fit_obs 1.077
_refine_ls_matrix_type full
_refine_ls_number_parameters 725
_refine_ls_number_reflns 12767
_refine_ls_number_restraints 0
_refine_ls_restrained_S_all 1.044
_refine_ls_restrained_S_obs 1.077
_refine_ls_R_factor_all 0.0682
_refine_ls_R_factor_obs 0.0447
_refine_ls_shift/esd_max -2.466
_refine_ls_shift/esd_mean 0.051
_refine_ls_structure_factor_coef Fsqd
_refine_ls_weighting_details 'w=1/[\s^2^(Fo^2^)+(0.0625P)^2^+2.6260P] where P=(Fo^2^+2Fc^2^)/3'
_refine_ls_weighting_scheme calc
_refine_ls_wR_factor_all 0.1299
_refine_ls_wR_factor_obs 0.1147
_reflns_number_observed 9523
_reflns_number_total 12767
_reflns_observed_criterion >2sigma(I)
_cod_data_source_file b002705g.txt
_cod_data_source_block ic5599
_cod_depositor_comments
;
The following automatic conversions were performed:
'_symmetry_cell_setting' value 'Triclinic' changed to 'triclinic'
according to '/home/saulius/struct/CIF-dictionaries/cif_core.dic'
dictionary named 'cif_core.dic' version 2.4.1 from 2010-06-29.

Automatic conversion script
Id: cif_fix_enum 1527 2010-12-29 10:47:43Z saulius 

The following automatic conversions were performed:

'_exptl_crystal_density_meas' value 'not_measured' was changed to '?'
- the value is perceived as not measured.

Automatic conversion script
Id: cif_fix_values 3008 2015-01-20 13:52:24Z robertas 

The following automatic conversions were performed:

'_refine_ls_weighting_scheme' value 'calc
w=1/[\s^2^(Fo^2^)+(0.0625P)^2^+2.6260P] where P=(Fo^2^+2Fc^2^)/3' was
changed to 'calc'. New tag '_refine_ls_weighting_details' was
created. The value of the new tag was set to
'w=1/[\s^2^(Fo^2^)+(0.0625P)^2^+2.6260P] where P=(Fo^2^+2Fc^2^)/3'.

Automatic conversion script
Id: cif_fix_values 3143 2015-03-26 13:38:13Z robertas 
;
_cod_original_sg_symbol_H-M P-1
_cod_original_formula_sum 'C50.50 H65 Cl5 O20 Zr3'
_cod_database_code 7009686

loop_
_symmetry_equiv_pos_as_xyz
'x, y, z'
'-x, -y, -z'

loop_
_atom_site_aniso_label
_atom_site_aniso_U_11
_atom_site_aniso_U_22
_atom_site_aniso_U_33
_atom_site_aniso_U_23
_atom_site_aniso_U_13
_atom_site_aniso_U_12
Zr1 0.0407(2) 0.0420(2) 0.0515(2) -0.0057(2) -0.0063(2) -0.0074(2)
Zr2 0.0346(2) 0.0359(2) 0.0378(2) -0.00034(13) -0.00503(13) -0.01143(14)
Zr3 0.0416(2) 0.0361(2) 0.0495(2) -0.00243(15) -0.0009(2) -0.01115(15)
O1 0.0485(15) 0.0446(14) 0.0493(15) -0.0081(11) -0.0102(12) -0.0148(12)
O2 0.0464(15) 0.053(2) 0.059(2) -0.0074(13) -0.0046(12) -0.0220(13)
O3 0.0433(14) 0.0402(13) 0.0441(14) 0.0000(11) -0.0037(11) -0.0078(11)
O4 0.0420(13) 0.0386(13) 0.0435(13) 0.0038(10) -0.0012(11) -0.0125(11)
O5 0.0389(13) 0.0446(14) 0.0498(14) -0.0040(11) -0.0028(11) -0.0134(11)
O6 0.0413(14) 0.0415(13) 0.057(2) -0.0087(11) 0.0003(12) -0.0182(11)
O7 0.047(2) 0.058(2) 0.0454(15) 0.0052(12) -0.0001(12) -0.0099(13)
O8 0.0394(13) 0.0421(13) 0.0459(14) 0.0066(11) -0.0039(11) -0.0125(11)
O9 0.058(2) 0.046(2) 0.070(2) -0.0035(14) -0.0106(14) -0.0136(13)
O10 0.056(2) 0.052(2) 0.085(2) -0.013(2) 0.000(2) -0.0040(14)
O11 0.049(2) 0.066(2) 0.061(2) -0.0024(14) -0.0129(14) -0.0066(14)
O12 0.047(2) 0.060(2) 0.078(2) 0.0026(15) -0.0174(15) -0.0130(14)
O13 0.064(2) 0.043(2) 0.070(2) 0.0041(13) 0.0003(15) -0.0209(14)
O14 0.063(2) 0.045(2) 0.085(2) -0.0068(15) 0.010(2) -0.0073(14)
O15 0.066(2) 0.054(2) 0.048(2) -0.0034(13) -0.0067(13) -0.0191(14)
O16 0.061(2) 0.062(2) 0.077(2) -0.021(2) -0.005(2) -0.026(2)
O17 0.055(2) 0.076(2) 0.058(2) -0.014(2) 0.001(2) -0.008(2)
O18 0.044(2) 0.069(2) 0.060(2) -0.011(2) 0.0042(13) -0.0175(14)
C1 0.060(2) 0.046(2) 0.048(2) -0.003(2) -0.014(2) -0.019(2)
C2 0.080(3) 0.056(3) 0.065(3) -0.013(2) -0.013(2) -0.022(2)
C3 0.110(5) 0.067(3) 0.085(4) -0.019(3) -0.020(3) -0.042(3)
C4 0.110(5) 0.090(4) 0.094(4) -0.015(3) -0.026(4) -0.062(4)
C5 0.076(3) 0.083(3) 0.081(3) -0.006(3) -0.013(3) -0.046(3)
C6 0.062(3) 0.054(2) 0.053(2) -0.001(2) -0.011(2) -0.027(2)
C7 0.046(2) 0.040(2) 0.042(2) 0.0005(15) -0.009(2) -0.017(2)
C8 0.059(2) 0.038(2) 0.057(2) 0.005(2) -0.013(2) -0.014(2)
C9 0.079(3) 0.052(2) 0.054(2) 0.015(2) -0.008(2) -0.026(2)
C10 0.077(3) 0.066(3) 0.052(2) 0.008(2) 0.005(2) -0.031(2)
C11 0.056(2) 0.052(2) 0.051(2) 0.002(2) 0.004(2) -0.020(2)
C12 0.045(2) 0.039(2) 0.043(2) 0.0027(15) -0.007(2) -0.018(2)
C13 0.038(2) 0.045(2) 0.051(2) 0.005(2) -0.008(2) -0.017(2)
C14 0.039(2) 0.048(2) 0.046(2) 0.005(2) -0.005(2) -0.016(2)
C15 0.045(2) 0.065(3) 0.051(2) 0.007(2) -0.001(2) -0.019(2)
C16 0.051(2) 0.077(3) 0.064(3) 0.017(2) -0.003(2) -0.032(2)
C17 0.062(3) 0.067(3) 0.077(3) 0.011(2) -0.008(2) -0.038(2)
C18 0.057(3) 0.055(2) 0.069(3) -0.003(2) -0.003(2) -0.028(2)
C19 0.045(2) 0.056(2) 0.050(2) 0.012(2) -0.011(2) -0.016(2)
C20 0.072(3) 0.089(4) 0.050(3) 0.018(2) -0.003(2) -0.020(3)
C21 0.080(4) 0.102(4) 0.062(3) 0.037(3) -0.020(3) -0.013(3)
C22 0.062(3) 0.080(3) 0.078(3) 0.031(3) -0.018(3) -0.003(3)
C23 0.051(2) 0.062(3) 0.070(3) 0.012(2) -0.007(2) -0.011(2)
C24 0.040(2) 0.048(2) 0.048(2) 0.012(2) -0.007(2) -0.016(2)
C25 0.111(5) 0.069(3) 0.114(5) 0.013(3) -0.018(4) -0.044(3)
C26 0.080(3) 0.049(3) 0.062(3) -0.001(2) -0.016(2) -0.022(2)
C27 0.086(4) 0.041(2) 0.081(3) 0.000(2) -0.010(3) -0.004(2)
C28 0.069(3) 0.053(3) 0.066(3) -0.014(2) -0.009(2) 0.000(2)
C29 0.076(4) 0.069(4) 0.159(7) -0.018(4) -0.009(4) 0.008(3)
C30 0.089(4) 0.129(5) 0.076(4) 0.020(4) -0.035(3) -0.026(4)
C31 0.054(3) 0.056(3) 0.072(3) -0.006(2) -0.019(2) 0.000(2)
C32 0.056(3) 0.078(3) 0.089(4) -0.002(3) -0.031(3) -0.013(2)
C33 0.047(2) 0.053(3) 0.096(4) -0.008(2) -0.019(2) -0.007(2)
C34 0.058(3) 0.127(5) 0.136(6) 0.015(4) -0.019(3) -0.046(3)
C35 0.156(7) 0.074(4) 0.109(5) 0.024(3) 0.017(5) -0.047(4)
C36 0.096(4) 0.047(3) 0.083(3) 0.009(2) -0.005(3) -0.028(3)
C37 0.128(5) 0.041(3) 0.109(5) 0.006(3) 0.007(4) -0.010(3)
C38 0.072(3) 0.042(2) 0.097(4) -0.010(2) -0.002(3) -0.007(2)
C39 0.094(4) 0.057(3) 0.137(6) -0.021(3) 0.016(4) 0.007(3)
C40 0.117(5) 0.120(5) 0.048(3) -0.005(3) -0.003(3) -0.039(4)
C41 0.075(3) 0.057(3) 0.056(3) -0.009(2) -0.011(2) -0.006(2)
C42 0.092(4) 0.087(4) 0.070(3) -0.028(3) -0.014(3) -0.030(3)
C43 0.057(3) 0.055(3) 0.102(4) -0.033(3) -0.014(3) -0.011(2)
C44 0.088(4) 0.113(5) 0.143(6) -0.057(4) -0.015(4) -0.047(4)
C45 0.069(3) 0.129(5) 0.074(4) -0.022(3) 0.016(3) -0.008(3)
C46 0.057(3) 0.098(4) 0.082(4) -0.015(3) 0.020(3) -0.026(3)
C47 0.097(6) 0.199(9) 0.136(7) 0.043(7) 0.037(5) -0.001(6)
C48 0.077(4) 0.124(6) 0.136(6) 0.003(5) -0.028(4) -0.042(4)
C49 0.155(7) 0.134(6) 0.092(4) -0.019(4) 0.009(4) -0.095(6)
C50 0.268(13) 0.191(10) 0.115(7) 0.031(7) -0.085(8) -0.132(10)
C51 0.632(76) 0.138(23) 1.106(160) 0.362(56) 0.173(84) -0.031(32)
Cl1 0.178(2) 0.126(2) 0.142(2) 0.0015(14) -0.020(2) -0.064(2)
Cl2 0.137(2) 0.216(3) 0.156(2) -0.053(2) 0.015(2) -0.078(2)
Cl3 0.638(11) 0.319(5) 0.106(2) -0.032(3) 0.028(4) -0.315(7)
Cl4 0.365(7) 0.333(6) 0.553(10) 0.230(7) -0.350(7) -0.220(6)
Cl5 0.186(5) 0.440(12) 0.688(16) -0.080(12) -0.084(7) -0.120(7)
O19 0.113(4) 0.134(4) 0.061(2) 0.013(2) 0.020(2) 0.026(3)
O20 0.054(2) 0.093(3) 0.094(3) -0.013(2) 0.002(2) -0.029(2)

loop_
_atom_site_label
_atom_site_type_symbol
_atom_site_fract_x
_atom_site_fract_y
_atom_site_fract_z
_atom_site_U_iso_or_equiv
_atom_site_thermal_displace_type
_atom_site_occupancy
_atom_site_calc_flag
_atom_site_refinement_flags
_atom_site_disorder_group
Zr1 Zr 0.59156(3) 0.16513(3) 0.24421(2) 0.04701(11) Uani 1 d . .
Zr2 Zr 0.36542(3) 0.36940(2) 0.23703(2) 0.03667(10) Uani 1 d . .
Zr3 Zr 0.25612(3) 0.57194(3) 0.34963(2) 0.04354(11) Uani 1 d . .
O1 O 0.4450(2) 0.2230(2) 0.17739(15) 0.0479(6) Uani 1 d . .
O2 O 0.2526(2) 0.3074(2) 0.2204(2) 0.0515(6) Uani 1 d . .
O3 O 0.4577(2) 0.2496(2) 0.32225(14) 0.0450(6) Uani 1 d . .
O4 O 0.2868(2) 0.4044(2) 0.35230(14) 0.0425(6) Uani 1 d . .
O5 O 0.5321(2) 0.3322(2) 0.21442(15) 0.0451(6) Uani 1 d . .
O6 O 0.4089(2) 0.4837(2) 0.2954(2) 0.0459(6) Uani 1 d . .
O7 O 0.3561(2) 0.4347(2) 0.1237(2) 0.0537(7) Uani 1 d . .
O8 O 0.2284(2) 0.5165(2) 0.23667(14) 0.0436(6) Uani 1 d . .
O9 O 0.5277(2) 0.0524(2) 0.2699(2) 0.0595(7) Uani 1 d . .
O10 O 0.7209(2) 0.0199(2) 0.2264(2) 0.0689(8) Uani 1 d . .
O11 O 0.6504(2) 0.1271(2) 0.3596(2) 0.0631(8) Uani 1 d . .
O12 O 0.7271(2) 0.2022(2) 0.2394(2) 0.0635(8) Uani 1 d . .
O13 O 0.2712(2) 0.6802(2) 0.2641(2) 0.0593(7) Uani 1 d . .
O14 O 0.1470(2) 0.7189(2) 0.3883(2) 0.0684(8) Uani 1 d . .
O15 O 0.2323(2) 0.5392(2) 0.4693(2) 0.0571(7) Uani 1 d . .
O16 O 0.3636(2) 0.6165(2) 0.4084(2) 0.0652(8) Uani 1 d . .
O17 O 0.6305(3) 0.1598(3) 0.1155(2) 0.0683(9) Uani 1 d . .
O18 O 0.0919(2) 0.5715(3) 0.3489(2) 0.0585(7) Uani 1 d . .
C1 C 0.3829(3) 0.1760(3) 0.1546(2) 0.0513(9) Uani 1 d . .
C2 C 0.4168(4) 0.0883(3) 0.1116(3) 0.0677(12) Uani 1 d . .
H2A H 0.4866(4) 0.0565(3) 0.0969(3) 0.081 Uiso 1 calc R .
C3 C 0.3451(5) 0.0485(4) 0.0907(3) 0.084(2) Uani 1 d . .
H3A H 0.3673(5) -0.0108(4) 0.0624(3) 0.101 Uiso 1 calc R .
C4 C 0.2444(5) 0.0947(5) 0.1108(3) 0.089(2) Uani 1 d . .
H4A H 0.1976(5) 0.0676(5) 0.0951(3) 0.107 Uiso 1 calc R .
C5 C 0.2078(4) 0.1829(4) 0.1551(3) 0.0748(14) Uani 1 d . .
H5A H 0.1377(4) 0.2139(4) 0.1689(3) 0.090 Uiso 1 calc R .
C6 C 0.2785(3) 0.2229(3) 0.1778(2) 0.0544(10) Uani 1 d . .
C7 C 0.4055(3) 0.2393(3) 0.3887(2) 0.0423(8) Uani 1 d . .
C8 C 0.4364(3) 0.1525(3) 0.4388(2) 0.0527(10) Uani 1 d . .
H8A H 0.4963(3) 0.0956(3) 0.4277(2) 0.063 Uiso 1 calc R .
C9 C 0.3769(4) 0.1520(3) 0.5051(3) 0.0621(11) Uani 1 d . .
H9A H 0.3980(4) 0.0946(3) 0.5391(3) 0.074 Uiso 1 calc R .
C10 C 0.2870(4) 0.2349(4) 0.5218(3) 0.0647(12) Uani 1 d . .
H10A H 0.2480(4) 0.2330(4) 0.5666(3) 0.078 Uiso 1 calc R .
C11 C 0.2545(3) 0.3216(3) 0.4716(2) 0.0538(10) Uani 1 d . .
H11A H 0.1933(3) 0.3774(3) 0.4823(2) 0.065 Uiso 1 calc R .
C12 C 0.3140(3) 0.3238(3) 0.4057(2) 0.0419(8) Uani 1 d . .
C13 C 0.4957(3) 0.4950(3) 0.2633(2) 0.0445(8) Uani 1 d . .
C14 C 0.5621(3) 0.4133(3) 0.2202(2) 0.0447(8) Uani 1 d . .
C15 C 0.6499(3) 0.4188(3) 0.1824(2) 0.0542(10) Uani 1 d . .
H15A H 0.6931(3) 0.3651(3) 0.1526(2) 0.065 Uiso 1 calc R .
C16 C 0.6723(3) 0.5049(4) 0.1896(3) 0.0624(11) Uani 1 d . .
H16A H 0.7314(3) 0.5087(4) 0.1647(3) 0.075 Uiso 1 calc R .
C17 C 0.6086(4) 0.5848(4) 0.2327(3) 0.0651(12) Uani 1 d . .
H17A H 0.6253(4) 0.6419(4) 0.2373(3) 0.078 Uiso 1 calc R .
C18 C 0.5189(3) 0.5817(3) 0.2700(3) 0.0585(10) Uani 1 d . .
H18A H 0.4754(3) 0.6364(3) 0.2988(3) 0.070 Uiso 1 calc R .
C19 C 0.2708(3) 0.5189(3) 0.1047(2) 0.0516(9) Uani 1 d . .
C20 C 0.2500(4) 0.5605(4) 0.0293(3) 0.0746(14) Uani 1 d . .
H20A H 0.2960(4) 0.5313(4) -0.0116(3) 0.090 Uiso 1 calc R .
C21 C 0.1592(4) 0.6465(5) 0.0157(3) 0.089(2) Uani 1 d . .
H21A H 0.1446(4) 0.6744(5) -0.0347(3) 0.107 Uiso 1 calc R .
C22 C 0.0911(4) 0.6906(4) 0.0755(3) 0.081(2) Uani 1 d . .
H22A H 0.0309(4) 0.7480(4) 0.0655(3) 0.098 Uiso 1 calc R .
C23 C 0.1118(3) 0.6496(3) 0.1514(3) 0.0646(12) Uani 1 d . .
H23A H 0.0658(3) 0.6792(3) 0.1922(3) 0.078 Uiso 1 calc R .
C24 C 0.2017(3) 0.5643(3) 0.1650(2) 0.0460(9) Uani 1 d . .
C25 C 0.4787(5) -0.0861(4) 0.3016(4) 0.096(2) Uani 1 d . .
H25A H 0.4120(5) -0.0304(4) 0.3044(4) 0.143 Uiso 1 calc R .
H25B H 0.4933(5) -0.1226(4) 0.3512(4) 0.143 Uiso 1 calc R .
H25C H 0.4781(5) -0.1319(4) 0.2625(4) 0.143 Uiso 1 calc R .
C26 C 0.5606(4) -0.0446(3) 0.2811(3) 0.0645(12) Uani 1 d . .
C27 C 0.6636(4) -0.1077(4) 0.2733(3) 0.0755(14) Uani 1 d . .
H27A H 0.6837(4) -0.1767(4) 0.2882(3) 0.091 Uiso 1 calc R .
C28 C 0.7379(4) -0.0733(4) 0.2446(3) 0.0692(13) Uani 1 d . .
C29 C 0.8492(5) -0.1477(5) 0.2303(5) 0.112(2) Uani 1 d . .
H29A H 0.8902(5) -0.1105(5) 0.2103(5) 0.168 Uiso 1 calc R .
H29B H 0.8501(5) -0.1966(5) 0.1933(5) 0.168 Uiso 1 calc R .
H29C H 0.8775(5) -0.1831(5) 0.2784(5) 0.168 Uiso 1 calc R .
C30 C 0.7446(5) 0.0709(5) 0.4745(3) 0.103(2) Uani 1 d . .
H30A H 0.6830(5) 0.0591(5) 0.4898(3) 0.154 Uiso 1 calc R .
H30B H 0.7535(5) 0.1181(5) 0.5088(3) 0.154 Uiso 1 calc R .
H30C H 0.8039(5) 0.0071(5) 0.4772(3) 0.154 Uiso 1 calc R .
C31 C 0.7342(4) 0.1152(3) 0.3925(3) 0.0665(12) Uani 1 d . .
C32 C 0.8125(4) 0.1393(4) 0.3565(3) 0.0771(15) Uani 1 d . .
H32A H 0.8728(4) 0.1256(4) 0.3839(3) 0.092 Uiso 1 calc R .
C33 C 0.8064(3) 0.1825(3) 0.2821(3) 0.0683(13) Uani 1 d . .
C34 C 0.8920(4) 0.2116(5) 0.2454(4) 0.104(2) Uani 1 d . .
H34A H 0.8729(4) 0.2402(5) 0.1938(4) 0.156 Uiso 1 calc R .
H34B H 0.9552(4) 0.1516(5) 0.2428(4) 0.156 Uiso 1 calc R .
H34C H 0.9023(4) 0.2614(5) 0.2763(4) 0.156 Uiso 1 calc R .
C35 C 0.2712(6) 0.8125(5) 0.1763(4) 0.114(2) Uani 1 d . .
H35A H 0.3253(6) 0.7554(5) 0.1528(4) 0.170 Uiso 1 calc R .
H35B H 0.2986(6) 0.8621(5) 0.1895(4) 0.170 Uiso 1 calc R .
H35C H 0.2160(6) 0.8435(5) 0.1402(4) 0.170 Uiso 1 calc R .
C36 C 0.2298(4) 0.7755(4) 0.2489(3) 0.0756(14) Uani 1 d . .
C37 C 0.1515(5) 0.8409(4) 0.2944(4) 0.100(2) Uani 1 d . .
H37A H 0.1224(5) 0.9099(4) 0.2785(4) 0.120 Uiso 1 calc R .
C38 C 0.1139(4) 0.8107(3) 0.3616(3) 0.0742(14) Uani 1 d . .
C39 C 0.0286(5) 0.8868(4) 0.4090(4) 0.107(2) Uani 1 d . .
H39A H 0.0121(5) 0.8521(4) 0.4539(4) 0.161 Uiso 1 calc R .
H39B H -0.0321(5) 0.9183(4) 0.3780(4) 0.161 Uiso 1 calc R .
H39C H 0.0512(5) 0.9385(4) 0.4255(4) 0.161 Uiso 1 calc R .
C40 C 0.2045(5) 0.5328(5) 0.6051(3) 0.097(2) Uani 1 d . .
H40A H 0.1572(5) 0.5038(5) 0.5885(3) 0.145 Uiso 1 calc R .
H40B H 0.1669(5) 0.5931(5) 0.6337(3) 0.145 Uiso 1 calc R .
H40C H 0.2558(5) 0.4834(5) 0.6378(3) 0.145 Uiso 1 calc R .
C41 C 0.2572(4) 0.5608(4) 0.5353(3) 0.0678(13) Uani 1 d . .
C42 C 0.3292(5) 0.6037(4) 0.5424(3) 0.083(2) Uani 1 d . .
H42A H 0.3432(5) 0.6179(4) 0.5919(3) 0.100 Uiso 1 calc R .
C43 C 0.3820(4) 0.6270(4) 0.4789(4) 0.0733(14) Uani 1 d . .
C44 C 0.4679(5) 0.6640(5) 0.4907(4) 0.110(2) Uani 1 d . .
H44A H 0.4958(5) 0.6763(5) 0.4410(4) 0.165 Uiso 1 calc R .
H44B H 0.5218(5) 0.6128(5) 0.5202(4) 0.165 Uiso 1 calc R .
H44C H 0.4408(5) 0.7265(5) 0.5184(4) 0.165 Uiso 1 calc R .
C45 C 0.7277(4) 0.1217(5) 0.0732(3) 0.100(2) Uani 1 d . .
H45A H 0.7153(4) 0.1321(5) 0.0183(3) 0.149 Uiso 1 calc R .
H45B H 0.7632(4) 0.0497(5) 0.0855(3) 0.149 Uiso 1 calc R .
H45C H 0.7699(4) 0.1577(5) 0.0875(3) 0.149 Uiso 1 calc R .
C46 C 0.0101(4) 0.6002(4) 0.4067(3) 0.0805(15) Uani 1 d . .
H46A H -0.0491(4) 0.5906(4) 0.3876(3) 0.121 Uiso 1 calc R .
H46B H -0.0090(4) 0.6711(4) 0.4180(3) 0.121 Uiso 1 calc R .
H46C H 0.0334(4) 0.5583(4) 0.4532(3) 0.121 Uiso 1 calc R .
C47 C 0.5291(6) 0.3579(8) -0.0324(5) 0.164(4) Uani 1 d . .
H47A H 0.5066(45) 0.3337(36) -0.0765(6) 0.197 Uiso 1 calc R .
H47B H 0.6023(9) 0.3427(42) -0.0377(20) 0.197 Uiso 1 calc R .
H47C H 0.4920(41) 0.4308(8) -0.0297(17) 0.197 Uiso 1 calc R .
C48 C -0.0098(5) 0.4620(6) 0.2119(4) 0.111(2) Uani 1 d . .
H48A H 0.0270(8) 0.4687(32) 0.1649(7) 0.133 Uiso 1 calc R .
H48B H -0.0633(19) 0.5273(16) 0.2233(12) 0.133 Uiso 1 calc R .
H48C H -0.0408(25) 0.4130(17) 0.2053(17) 0.133 Uiso 1 calc R .
C49 C 0.1623(6) 0.1749(6) 0.3664(4) 0.115(2) Uani 1 d . .
H49A H 0.2217(6) 0.1697(6) 0.3963(4) 0.138 Uiso 1 calc R .
H49B H 0.1602(6) 0.2188(6) 0.3207(4) 0.138 Uiso 1 calc R .
C50 C 0.7250(9) -0.2909(8) 0.0300(5) 0.177(5) Uani 1 d . .
H50A H 0.6944(9) -0.3406(8) 0.0223(5) 0.212 Uiso 1 calc R .
H50B H 0.7239(9) -0.2540(8) -0.0193(5) 0.212 Uiso 1 calc R .
C51 C -0.0042(48) 1.0490(31) -0.0353(70) 0.681(65) Uani 0.50 d P .
Cl1 Cl 0.1806(2) 0.0570(2) 0.33708(14) 0.1471(8) Uani 1 d . .
Cl2 Cl 0.0542(2) 0.2312(2) 0.4203(2) 0.1660(10) Uani 1 d . .
Cl3 Cl 0.6501(5) -0.2048(4) 0.0984(2) 0.315(3) Uani 1 d . .
Cl4 Cl 0.8438(5) -0.3508(4) 0.0553(4) 0.390(5) Uani 1 d . .
Cl5 Cl 0.0165(5) 1.0041(10) 0.0756(8) 0.434(6) Uani 1 d . .
O19 O 0.5108(4) 0.3127(4) 0.0309(2) 0.126(2) Uani 1 d . .
H19 H 0.4520(24) 0.3459(34) 0.0477(27) 0.152 Uiso 1 calc R .
O20 O 0.0599(3) 0.4284(3) 0.2738(2) 0.0800(10) Uani 1 d . .
H20 H 0.1144(17) 0.3836(32) 0.2589(10) 0.096 Uiso 1 calc R .
H17 H 0.5930(44) 0.2089(44) 0.0905(33) 0.088(20) Uiso 1 d . .
H18 H 0.0853(38) 0.5273(38) 0.3218(29) 0.068(16) Uiso 1 d . .
H51A H 0.0778 1.0695 0.0012 0.350 Uiso 0.50 d P .
H51B H -0.0404 1.1286 0.0177 0.350 Uiso 0.50 d P .

loop_
_atom_type_symbol
_atom_type_description
_atom_type_scat_dispersion_real
_atom_type_scat_dispersion_imag
_atom_type_scat_source
C C 0.0033 0.0016 'International Tables Vol C Tables 4.2.6.8 and 6.1.1.4'
H H 0.0000 0.0000 'International Tables Vol C Tables 4.2.6.8 and 6.1.1.4'
O O 0.0106 0.0060 'International Tables Vol C Tables 4.2.6.8 and 6.1.1.4'
Cl Cl 0.1484 0.1585 'International Tables Vol C Tables 4.2.6.8 and 6.1.1.4'
Zr Zr -2.9673 0.5597 'International Tables Vol C Tables 4.2.6.8 and 6.1.1.4'

loop_
_geom_angle_atom_site_label_1
_geom_angle_atom_site_label_2
_geom_angle_atom_site_label_3
_geom_angle
_geom_angle_site_symmetry_1
_geom_angle_site_symmetry_3
_geom_angle_publ_flag
O9 Zr1 O11 84.34(12) . . ?
O9 Zr1 O12 147.40(11) . . ?
O11 Zr1 O12 76.29(12) . . ?
O9 Zr1 O10 75.60(12) . . ?
O11 Zr1 O10 78.99(12) . . ?
O12 Zr1 O10 75.13(12) . . ?
O9 Zr1 O5 137.07(10) . . ?
O11 Zr1 O5 113.23(11) . . ?
O12 Zr1 O5 75.31(10) . . ?
O10 Zr1 O5 143.90(11) . . ?
O9 Zr1 O3 78.75(10) . . ?
O11 Zr1 O3 75.00(10) . . ?
O12 Zr1 O3 119.86(11) . . ?
O10 Zr1 O3 144.91(11) . . ?
O5 Zr1 O3 69.58(9) . . ?
O9 Zr1 O1 76.54(10) . . ?
O11 Zr1 O1 142.84(11) . . ?
O12 Zr1 O1 133.20(11) . . ?
O10 Zr1 O1 124.94(11) . . ?
O5 Zr1 O1 66.06(9) . . ?
O3 Zr1 O1 70.23(9) . . ?
O9 Zr1 O17 106.69(13) . . ?
O11 Zr1 O17 146.35(12) . . ?
O12 Zr1 O17 78.21(13) . . ?
O10 Zr1 O17 73.49(13) . . ?
O5 Zr1 O17 80.59(12) . . ?
O3 Zr1 O17 137.70(11) . . ?
O1 Zr1 O17 70.54(11) . . ?
O9 Zr1 Zr2 97.05(8) . . ?
O11 Zr1 Zr2 112.76(8) . . ?
O12 Zr1 Zr2 114.49(8) . . ?
O10 Zr1 Zr2 165.81(9) . . ?
O5 Zr1 Zr2 40.35(6) . . ?
O3 Zr1 Zr2 40.68(6) . . ?
O1 Zr1 Zr2 40.88(6) . . ?
O17 Zr1 Zr2 97.63(9) . . ?
O7 Zr2 O2 94.61(11) . . ?
O7 Zr2 O5 81.63(10) . . ?
O2 Zr2 O5 139.53(10) . . ?
O7 Zr2 O4 140.07(9) . . ?
O2 Zr2 O4 82.86(10) . . ?
O5 Zr2 O4 124.75(9) . . ?
O7 Zr2 O3 147.46(10) . . ?
O2 Zr2 O3 96.43(10) . . ?
O5 Zr2 O3 70.19(9) . . ?
O4 Zr2 O3 71.86(9) . . ?
O7 Zr2 O8 73.28(10) . . ?
O2 Zr2 O8 83.08(10) . . ?
O5 Zr2 O8 132.51(9) . . ?
O4 Zr2 O8 66.84(9) . . ?
O3 Zr2 O8 138.44(9) . . ?
O7 Zr2 O1 83.57(10) . . ?
O2 Zr2 O1 72.91(10) . . ?
O5 Zr2 O1 66.61(9) . . ?
O4 Zr2 O1 132.15(9) . . ?
O3 Zr2 O1 70.71(9) . . ?
O8 Zr2 O1 145.08(9) . . ?
O7 Zr2 O6 97.15(11) . . ?
O2 Zr2 O6 148.02(10) . . ?
O5 Zr2 O6 71.85(9) . . ?
O4 Zr2 O6 69.12(9) . . ?
O3 Zr2 O6 89.41(9) . . ?
O8 Zr2 O6 72.11(9) . . ?
O1 Zr2 O6 137.91(9) . . ?
O7 Zr2 Zr3 104.03(8) . . ?
O2 Zr2 Zr3 107.52(7) . . ?
O5 Zr2 Zr3 112.51(7) . . ?
O4 Zr2 Zr3 41.37(6) . . ?
O3 Zr2 Zr3 101.63(6) . . ?
O8 Zr2 Zr3 41.35(6) . . ?
O1 Zr2 Zr3 172.24(7) . . ?
O6 Zr2 Zr3 40.68(6) . . ?
O7 Zr2 Zr1 106.53(7) . . ?
O2 Zr2 Zr1 104.63(7) . . ?
O5 Zr2 Zr1 40.80(6) . . ?
O4 Zr2 Zr1 112.68(6) . . ?
O3 Zr2 Zr1 40.98(6) . . ?
O8 Zr2 Zr1 172.23(7) . . ?
O1 Zr2 Zr1 41.17(6) . . ?
O6 Zr2 Zr1 100.34(6) . . ?
Zr3 Zr2 Zr1 133.035(13) . . ?
O15 Zr3 O13 147.01(11) . . ?
O15 Zr3 O16 75.99(12) . . ?
O13 Zr3 O16 81.45(12) . . ?
O15 Zr3 O14 77.63(12) . . ?
O13 Zr3 O14 75.66(12) . . ?
O16 Zr3 O14 82.07(12) . . ?
O15 Zr3 O6 117.76(10) . . ?
O13 Zr3 O6 78.33(10) . . ?
O16 Zr3 O6 75.33(10) . . ?
O14 Zr3 O6 147.66(11) . . ?
O15 Zr3 O8 135.36(10) . . ?
O13 Zr3 O8 75.46(10) . . ?
O16 Zr3 O8 143.12(11) . . ?
O14 Zr3 O8 118.46(11) . . ?
O6 Zr3 O8 72.13(9) . . ?
O15 Zr3 O4 77.18(10) . . ?
O13 Zr3 O4 135.24(10) . . ?
O16 Zr3 O4 116.97(11) . . ?
O14 Zr3 O4 143.08(11) . . ?
O6 Zr3 O4 69.01(9) . . ?
O8 Zr3 O4 66.05(9) . . ?
O15 Zr3 O18 78.78(11) . . ?
O13 Zr3 O18 110.20(11) . . ?
O16 Zr3 O18 146.77(12) . . ?
O14 Zr3 O18 71.61(12) . . ?
O6 Zr3 O18 136.55(11) . . ?
O8 Zr3 O18 69.47(10) . . ?
O4 Zr3 O18 77.33(11) . . ?
O15 Zr3 Zr2 116.47(8) . . ?
O13 Zr3 Zr2 94.74(8) . . ?
O16 Zr3 Zr2 115.00(8) . . ?
O14 Zr3 Zr2 159.37(9) . . ?
O6 Zr3 Zr2 41.14(6) . . ?
O8 Zr3 Zr2 40.91(6) . . ?
O4 Zr3 Zr2 40.77(6) . . ?
O18 Zr3 Zr2 95.48(8) . . ?
C1 O1 Zr2 116.0(2) . . ?
C1 O1 Zr1 132.0(2) . . ?
Zr2 O1 Zr1 97.95(9) . . ?
C6 O2 Zr2 119.1(2) . . ?
C7 O3 Zr2 115.5(2) . . ?
C7 O3 Zr1 143.0(2) . . ?
Zr2 O3 Zr1 98.34(10) . . ?
C12 O4 Zr2 115.3(2) . . ?
C12 O4 Zr3 137.8(2) . . ?
Zr2 O4 Zr3 97.86(9) . . ?
C14 O5 Zr2 114.5(2) . . ?
C14 O5 Zr1 138.8(2) . . ?
Zr2 O5 Zr1 98.84(10) . . ?
C13 O6 Zr3 141.7(2) . . ?
C13 O6 Zr2 113.8(2) . . ?
Zr3 O6 Zr2 98.18(9) . . ?
C19 O7 Zr2 118.8(2) . . ?
C24 O8 Zr2 115.2(2) . . ?
C24 O8 Zr3 132.1(2) . . ?
Zr2 O8 Zr3 97.74(9) . . ?
C26 O9 Zr1 137.8(3) . . ?
C28 O10 Zr1 134.7(3) . . ?
C31 O11 Zr1 136.2(3) . . ?
C33 O12 Zr1 135.9(3) . . ?
C36 O13 Zr3 138.2(3) . . ?
C38 O14 Zr3 136.0(3) . . ?
C41 O15 Zr3 137.0(3) . . ?
C43 O16 Zr3 136.6(3) . . ?
C45 O17 Zr1 131.9(3) . . ?
C46 O18 Zr3 130.9(3) . . ?
O1 C1 C2 124.5(4) . . ?
O1 C1 C6 114.9(3) . . ?
C2 C1 C6 120.5(4) . . ?
C1 C2 C3 119.0(5) . . ?
C4 C3 C2 120.7(5) . . ?
C3 C4 C5 121.6(5) . . ?
C6 C5 C4 118.6(5) . . ?
O2 C6 C5 124.0(4) . . ?
O2 C6 C1 116.5(3) . . ?
C5 C6 C1 119.5(4) . . ?
O3 C7 C8 124.9(3) . . ?
O3 C7 C12 115.5(3) . . ?
C8 C7 C12 119.6(4) . . ?
C9 C8 C7 119.3(4) . . ?
C10 C9 C8 121.2(4) . . ?
C9 C10 C11 120.1(4) . . ?
C12 C11 C10 119.3(4) . . ?
O4 C12 C11 123.3(3) . . ?
O4 C12 C7 116.1(3) . . ?
C11 C12 C7 120.5(3) . . ?
O6 C13 C18 124.5(4) . . ?
O6 C13 C14 115.8(3) . . ?
C18 C13 C14 119.8(4) . . ?
O5 C14 C15 123.2(4) . . ?
O5 C14 C13 116.2(3) . . ?
C15 C14 C13 120.5(4) . . ?
C16 C15 C14 119.3(4) . . ?
C17 C16 C15 120.7(4) . . ?
C16 C17 C18 120.8(4) . . ?
C13 C18 C17 118.8(4) . . ?
O7 C19 C24 116.8(3) . . ?
O7 C19 C20 123.7(4) . . ?
C24 C19 C20 119.5(4) . . ?
C19 C20 C21 119.2(5) . . ?
C22 C21 C20 121.0(4) . . ?
C21 C22 C23 120.2(4) . . ?
C24 C23 C22 118.9(4) . . ?
O8 C24 C23 123.8(4) . . ?
O8 C24 C19 115.0(3) . . ?
C23 C24 C19 121.2(4) . . ?
O9 C26 C27 122.8(5) . . ?
O9 C26 C25 115.4(4) . . ?
C27 C26 C25 121.8(5) . . ?
C28 C27 C26 122.8(4) . . ?
O10 C28 C27 124.4(4) . . ?
O10 C28 C29 114.8(5) . . ?
C27 C28 C29 120.8(5) . . ?
O11 C31 C32 123.4(5) . . ?
O11 C31 C30 115.5(5) . . ?
C32 C31 C30 121.1(5) . . ?
C31 C32 C33 123.7(4) . . ?
O12 C33 C32 122.6(5) . . ?
O12 C33 C34 115.1(5) . . ?
C32 C33 C34 122.4(5) . . ?
O13 C36 C37 122.6(5) . . ?
O13 C36 C35 115.2(5) . . ?
C37 C36 C35 122.1(5) . . ?
C38 C37 C36 123.8(5) . . ?
O14 C38 C37 123.5(5) . . ?
O14 C38 C39 115.5(5) . . ?
C37 C38 C39 121.0(5) . . ?
O15 C41 C42 122.9(5) . . ?
O15 C41 C40 115.4(5) . . ?
C42 C41 C40 121.7(5) . . ?
C41 C42 C43 122.9(5) . . ?
O16 C43 C42 123.3(5) . . ?
O16 C43 C44 116.2(6) . . ?
C42 C43 C44 120.5(5) . . ?
Cl2 C49 Cl1 114.9(4) . . ?
Cl4 C50 Cl3 113.0(6) . . ?
Cl5 C51 Cl5 117.3(20) . 2_575 ?
Cl5 C51 C51 34.0(57) . 2_575 ?
Cl5 C51 C51 83.3(50) 2_575 2_575 ?
C51 Cl5 C51 62.7(20) . 2_575 ?

loop_
_geom_bond_atom_site_label_1
_geom_bond_atom_site_label_2
_geom_bond_distance
_geom_bond_site_symmetry_2
_geom_bond_publ_flag
Zr1 O9 2.125(3) . ?
Zr1 O11 2.142(3) . ?
Zr1 O12 2.146(3) . ?
Zr1 O10 2.173(3) . ?
Zr1 O5 2.219(2) . ?
Zr1 O3 2.224(2) . ?
Zr1 O1 2.231(2) . ?
Zr1 O17 2.255(3) . ?
Zr1 Zr2 3.3560(5) . ?
Zr2 O7 2.099(3) . ?
Zr2 O2 2.111(3) . ?
Zr2 O5 2.199(2) . ?
Zr2 O4 2.209(2) . ?
Zr2 O3 2.211(2) . ?
Zr2 O8 2.215(2) . ?
Zr2 O1 2.218(2) . ?
Zr2 O6 2.228(2) . ?
Zr2 Zr3 3.3515(5) . ?
Zr3 O15 2.127(3) . ?
Zr3 O13 2.130(3) . ?
Zr3 O16 2.141(3) . ?
Zr3 O14 2.167(3) . ?
Zr3 O6 2.207(2) . ?
Zr3 O8 2.235(3) . ?
Zr3 O4 2.236(2) . ?
Zr3 O18 2.294(3) . ?
O1 C1 1.357(5) . ?
O2 C6 1.353(5) . ?
O3 C7 1.362(4) . ?
O4 C12 1.369(4) . ?
O5 C14 1.373(4) . ?
O6 C13 1.371(4) . ?
O7 C19 1.356(5) . ?
O8 C24 1.368(4) . ?
O9 C26 1.274(5) . ?
O10 C28 1.269(6) . ?
O11 C31 1.268(5) . ?
O12 C33 1.284(5) . ?
O13 C36 1.261(5) . ?
O14 C38 1.265(5) . ?
O15 C41 1.286(5) . ?
O16 C43 1.277(6) . ?
O17 C45 1.433(6) . ?
O18 C46 1.430(5) . ?
C1 C2 1.387(6) . ?
C1 C6 1.398(6) . ?
C2 C3 1.390(7) . ?
C3 C4 1.339(8) . ?
C4 C5 1.404(8) . ?
C5 C6 1.388(6) . ?
C7 C8 1.394(5) . ?
C7 C12 1.403(5) . ?
C8 C9 1.384(6) . ?
C9 C10 1.378(6) . ?
C10 C11 1.396(6) . ?
C11 C12 1.382(5) . ?
C13 C18 1.393(5) . ?
C13 C14 1.396(5) . ?
C14 C15 1.388(5) . ?
C15 C16 1.381(6) . ?
C16 C17 1.368(7) . ?
C17 C18 1.398(6) . ?
C19 C24 1.388(6) . ?
C19 C20 1.389(6) . ?
C20 C21 1.393(7) . ?
C21 C22 1.369(8) . ?
C22 C23 1.396(6) . ?
C23 C24 1.381(5) . ?
C25 C26 1.495(7) . ?
C26 C27 1.372(7) . ?
C27 C28 1.370(7) . ?
C28 C29 1.520(7) . ?
C30 C31 1.502(7) . ?
C31 C32 1.378(7) . ?
C32 C33 1.381(7) . ?
C33 C34 1.510(7) . ?
C35 C36 1.508(7) . ?
C36 C37 1.372(8) . ?
C37 C38 1.366(8) . ?
C38 C39 1.503(7) . ?
C40 C41 1.496(7) . ?
C41 C42 1.370(7) . ?
C42 C43 1.387(8) . ?
C43 C44 1.505(7) . ?
C47 O19 1.300(8) . ?
C48 O20 1.408(7) . ?
C49 Cl2 1.674(7) . ?
C49 Cl1 1.687(7) . ?
C50 Cl4 1.609(11) . ?
C50 Cl3 1.739(12) . ?
C51 Cl5 1.98(10) . ?
C51 Cl5 1.11(12) 2_575 ?
C51 C51 1.77(10) 2_575 ?
Cl5 C51 1.11(12) 2_575 ?
